data_7236345
loop_
_publ_author_name
'Lv, Rui'
'Wang, Jingyao'
'Zhang, Yanping'
'Li, Hui'
'Yang, Linyan'
'Liao, Shengyun'
'Gu, Wen'
'Liu, Xin'

_publ_section_title
;
 An amino-decorated dual-functional metal--organic framework for highly
 selective sensing of Cr(iii) and Cr(vi) ions and detection of
 nitroaromatic explosives
;
_journal_issue 40
_journal_name_full 'Journal of Materials Chemistry A'
_journal_page_first 15494
_journal_paper_doi 10.1039/C6TA05965A
_journal_volume 4
_journal_year 2016
_chemical_formula_moiety '0.25(C164 H136 N24 O48 Zn8), 4(H2 O)'
_chemical_formula_sum 'C41 H42 N6 O16 Zn2'
_chemical_formula_weight 1005.55
_space_group_crystal_system monoclinic
_space_group_IT_number 15
_space_group_name_Hall '-C 2yc'
_space_group_name_H-M_alt 'C 1 2/c 1'
_atom_sites_solution_hydrogens geom
_atom_sites_solution_primary direct
_atom_sites_solution_secondary difmap
_audit_creation_date 2016-08-23
_audit_creation_method
;
Olex2 1.2
(compiled 2015.09.30 svn.r3233 for OlexSys, GUI svn.r5103)
;
_audit_update_record
;
2016-08-31 deposited with the CCDC.
2016-09-05 downloaded from the CCDC.
;
_cell_angle_alpha 90.00
_cell_angle_beta 101.89(3)
_cell_angle_gamma 90.00
_cell_formula_units_Z 4
_cell_length_a 9.1422(18)
_cell_length_b 25.938(5)
_cell_length_c 20.301(4)
_cell_measurement_reflns_used 5525
_cell_measurement_temperature 113.1500
_cell_measurement_theta_max 27.8904
_cell_measurement_theta_min 1.8753
_cell_volume 4710.7(17)
_computing_cell_refinement 'CrystalClear (Rigaku Inc., 2008)'
_computing_data_collection 'CrystalClear (Rigaku Inc., 2008)'
_computing_data_reduction 'CrystalClear (Rigaku Inc., 2008)'
_computing_molecular_graphics 'Olex2 (Dolomanov et al., 2009)'
_computing_publication_material 'Olex2 (Dolomanov et al., 2009)'
_computing_structure_refinement 'XL (Sheldrick, 2008)'
_computing_structure_solution
;
????
;
_diffrn_ambient_temperature 113.1500
_diffrn_detector_area_resol_mean 28.5714
_diffrn_measured_fraction_theta_full 0.996
_diffrn_measured_fraction_theta_max 0.996
_diffrn_measurement_details
;
scan:
	Number of images: 90
	           Slice: -120.0000 - 60.0000
	     Image width: 2.0000
	        Exp time: 2.0000
	   Rotation axis: Omega
	           Omega: 0.0000
	             Chi: 45.0000
	             Phi: 0.0000
	             XTD: 50.0429
	          2theta: -29.8764
scan:
	Number of images: 80
	           Slice: -120.0000 - 40.0000
	     Image width: 2.0000
	        Exp time: 2.0000
	   Rotation axis: Omega
	           Omega: 0.0000
	             Chi: 45.0000
	             Phi: 90.0000
	             XTD: 50.0429
	          2theta: -29.8764
scan:
	Number of images: 70
	           Slice: -120.0000 - 20.0000
	     Image width: 2.0000
	        Exp time: 2.0000
	   Rotation axis: Omega
	           Omega: 0.0000
	             Chi: 45.0000
	             Phi: 180.0000
	             XTD: 50.0429
	          2theta: -29.8764
;
_diffrn_measurement_device
;
Saturn70 (4x4 bin mode)
;
_diffrn_measurement_device_details
;
AFC10: Fixed Chi 2 circle
;
_diffrn_measurement_device_type 'Bruker P4'
_diffrn_measurement_method dtprofit.ref
_diffrn_orient_matrix_type d*Trek
_diffrn_orient_matrix_UB_11 0.0111
_diffrn_orient_matrix_UB_12 -0.0633
_diffrn_orient_matrix_UB_13 0.0915
_diffrn_orient_matrix_UB_21 -0.0355
_diffrn_orient_matrix_UB_22 0.0100
_diffrn_orient_matrix_UB_23 0.0112
_diffrn_orient_matrix_UB_31 -0.0175
_diffrn_orient_matrix_UB_32 -0.0444
_diffrn_orient_matrix_UB_33 -0.0159
_diffrn_radiation_detector CCD
_diffrn_radiation_monochromator Confocal
_diffrn_radiation_type MoK\a
_diffrn_radiation_wavelength 0.71073
_diffrn_reflns_av_R_equivalents 0.0511
_diffrn_reflns_av_unetI/netI 0.0408
_diffrn_reflns_limit_h_max 10
_diffrn_reflns_limit_h_min -10
_diffrn_reflns_limit_k_max 30
_diffrn_reflns_limit_k_min -28
_diffrn_reflns_limit_l_max 24
_diffrn_reflns_limit_l_min -24
_diffrn_reflns_number 18152
_diffrn_reflns_theta_full 25.01
_diffrn_reflns_theta_max 25.01
_diffrn_reflns_theta_min 2.05
_diffrn_source 'Rotating Anode'
_diffrn_source_current 16.0000
_diffrn_source_power 0.8000
_diffrn_source_voltage 50.0000
_exptl_absorpt_coefficient_mu 1.092
_exptl_absorpt_correction_T_max 1.0000
_exptl_absorpt_correction_T_min 0.8509
_exptl_absorpt_correction_type multi-scan
_exptl_crystal_colour Colorless
_exptl_crystal_density_diffrn 1.418
_exptl_crystal_density_method 'not measured'
_exptl_crystal_description Prism
_exptl_crystal_F_000 2072
_exptl_crystal_size_max 0.2
_exptl_crystal_size_mid 0.2
_exptl_crystal_size_min 0.2
_refine_diff_density_max 2.082
_refine_diff_density_min -0.581
_refine_diff_density_rms 0.132
_refine_ls_extinction_method none
_refine_ls_goodness_of_fit_ref 1.077
_refine_ls_hydrogen_treatment constr
_refine_ls_matrix_type full
_refine_ls_number_parameters 317
_refine_ls_number_reflns 4141
_refine_ls_number_restraints 8
_refine_ls_restrained_S_all 1.091
_refine_ls_R_factor_all 0.0625
_refine_ls_R_factor_gt 0.0543
_refine_ls_shift/su_max 0.001
_refine_ls_shift/su_mean 0.000
_refine_ls_structure_factor_coef Fsqd
_refine_ls_weighting_details 'calc w=1/[\s^2^(Fo^2^)+(0.0850P)^2^+16.1292P] where P=(Fo^2^+2Fc^2^)/3'
_refine_ls_weighting_scheme calc
_refine_ls_wR_factor_gt 0.1443
_refine_ls_wR_factor_ref 0.1506
_reflns_number_gt 3588
_reflns_number_total 4141
_reflns_threshold_expression >2sigma(I)
_cod_data_source_file c6ta05965a2.cif
_cod_data_source_block tpom+znnh2
_cod_depositor_comments
;
The following automatic conversions were performed:

data item '_exptl_absorpt_correction_type' value 'Multi-scan' was
changed to 'multi-scan' in accordance with the
/home/saulius/struct/COD-crude-data/automatic-downloads/DataCite-retrospective/RSC/depositions/lib/dictionaries/cif_core.dic
dictionary named 'cif_core.dic' version 2.4.2 last updated on
2011-04-26.

Automatic conversion script
Id: cif_fix_values 6909 2019-04-08 15:41:33Z antanas 
;
_cod_original_cell_volume 4710.6(16)
_cod_database_code 7236345
_diffrn_number_total 5761
_olex2_refinement_description
;
1. Fixed Uiso
 At 1.2 times of:
  All C(H) groups, All C(H,H) groups, All N(H,H) groups
 At 1.5 times of:
  All O(H,H) groups
2. Restrained distances
 H3A-H7A
 2.2 with sigma of 0.02
 O2AA-H2AB
 0.85 with sigma of 0.02
3. Uiso/Uaniso restraints and constraints
Uanis(O2AA) \\sim Ueq: with sigma of 0.0005 and sigma for terminal atoms of
0.0005
4. Others
 Fixed Sof: N4(0.5) H4A(0.5) H4B(0.5) N3(0.5) H3A(0.5) H3B(0.5) O2AA(0.5)
 H2AA(0.5) O0AA(0.5) H0AA(0.5) H0AB(0.5)
5.a Riding coordinates:
 O2AA(H2AA,H2AB), O0AA(H0AA,H0AB)
5.b Free rotating group:
 O7(H7A,H7B)
5.c Rotating group:
 N4(H4A,H4B), N3(H3A,H3B)
5.d Secondary CH2 refined with riding coordinates:
 C8(H8A,H8B), C6(H6A,H6B)
5.e Aromatic/amide H refined with riding coordinates:
 C21(H21), C17(H17), C10(H10), C12(H12), C13(H13), C4(H4), C5(H5), C2(H2),
 C1(H1), C11(H11)
;
_olex2_submission_special_instructions 'No special instructions were received'

loop_
_space_group_symop_id
_space_group_symop_operation_xyz
1 'x, y, z'
2 '-x, y, -z+1/2'
3 'x+1/2, y+1/2, z'
4 '-x+1/2, y+1/2, -z+1/2'
5 '-x, -y, -z'
6 'x, -y, z-1/2'
7 '-x+1/2, -y+1/2, -z'
8 'x+1/2, -y+1/2, z-1/2'

loop_
_atom_site_label
_atom_site_type_symbol
_atom_site_fract_x
_atom_site_fract_y
_atom_site_fract_z
_atom_site_U_iso_or_equiv
_atom_site_adp_type
_atom_site_occupancy
_atom_site_calc_flag
_atom_site_site_symmetry_order
_atom_site_refinement_flags_posn
_atom_site_refinement_flags_adp
_atom_site_refinement_flags_occupancy
Zn1 Zn 0.27152(5) 0.622147(16) 0.51487(2) 0.01627(18) Uani 1 d 1 . . .
O3 O 0.4539(3) 0.66297(10) 0.52207(15) 0.0249(6) Uani 1 d 1 . . .
O4 O 0.6066(4) 0.61620(11) 0.47388(18) 0.0354(8) Uani 1 d 1 . . .
O6 O 0.5023(3) 0.28215(10) 0.81930(14) 0.0212(6) Uani 1 d 1 . . .
O1 O 0.1677(3) 0.62861(10) 0.42080(14) 0.0251(6) Uani 1 d 1 . . .
N2 N 0.3286(4) 0.17210(12) 0.92995(16) 0.0199(7) Uani 1 d 1 . . .
O5 O 0.4861(3) 0.42654(11) 0.67483(15) 0.0243(6) Uani 1 d 1 . . .
O2 O 0.1149(4) 0.54587(12) 0.42751(15) 0.0388(8) Uani 1 d 1 . . .
N1 N 0.3288(4) 0.55663(12) 0.56617(16) 0.0183(7) Uani 1 d 1 . . .
C14 C 0.4403(4) 0.24744(14) 0.85559(19) 0.0181(8) Uani 1 d 1 . . .
C8 C 0.4081(4) 0.32392(14) 0.78873(19) 0.0179(8) Uani 1 d 1 . . .
H8A H 0.3759 0.3445 0.8231 0.021 Uiso 1 calc 1 R . .
H8B H 0.3201 0.3105 0.7585 0.021 Uiso 1 calc 1 R . .
C21 C 0.6293(4) 0.74903(14) 0.5310(2) 0.0204(8) Uani 1 d 1 . . .
H21 H 0.5484 0.7482 0.5522 0.024 Uiso 1 calc 1 R . .
C19 C 0.5702(4) 0.65741(15) 0.49744(19) 0.0198(8) Uani 1 d 1 . . .
C17 C 0.0271(5) 0.63263(15) 0.2842(2) 0.0217(8) Uani 1 d 1 . . .
H17 H 0.0453 0.6638 0.3072 0.026 Uiso 1 calc 1 R . .
C10 C 0.3184(5) 0.25809(15) 0.8835(2) 0.0251(9) Uani 1 d 1 . . .
H10 H 0.2716 0.2901 0.8777 0.030 Uiso 1 calc 1 R . .
C12 C 0.4490(4) 0.16318(16) 0.9024(2) 0.0231(9) Uani 1 d 1 . . .
H12 H 0.4947 0.1310 0.9090 0.028 Uiso 1 calc 1 R . .
C7 C 0.5000 0.3565(2) 0.7500 0.0170(11) Uani 1 d 2 S T P
C15 C 0.1161(4) 0.58570(16) 0.3945(2) 0.0211(9) Uani 1 d 1 . . .
C3 C 0.4261(4) 0.46759(15) 0.63898(19) 0.0194(8) Uani 1 d 1 . . .
C20 C 0.6652(4) 0.70465(14) 0.49898(18) 0.0181(8) Uani 1 d 1 . . .
C22 C 0.7891(4) 0.70529(15) 0.46780(19) 0.0200(8) Uani 1 d 1 . . .
C16 C 0.0554(4) 0.58578(15) 0.31988(19) 0.0197(8) Uani 1 d 1 . . .
C13 C 0.5071(5) 0.19909(15) 0.8653(2) 0.0246(9) Uani 1 d 1 . . .
H13 H 0.5897 0.1913 0.8470 0.029 Uiso 1 calc 1 R . .
C4 C 0.5282(5) 0.50115(17) 0.6192(3) 0.0336(11) Uani 1 d 1 . . .
H4 H 0.6301 0.4942 0.6300 0.040 Uiso 1 calc 1 R . .
C5 C 0.4758(5) 0.54453(17) 0.5835(2) 0.0313(10) Uani 1 d 1 . . .
H5 H 0.5446 0.5668 0.5706 0.038 Uiso 1 calc 1 R . .
C2 C 0.2747(4) 0.47899(15) 0.6206(2) 0.0204(8) Uani 1 d 1 . . .
H2 H 0.2036 0.4572 0.6324 0.024 Uiso 1 calc 1 R . .
C1 C 0.2323(4) 0.52354(15) 0.5843(2) 0.0207(8) Uani 1 d 1 . . .
H1 H 0.1308 0.5309 0.5718 0.025 Uiso 1 calc 1 R . .
C6 C 0.3917(4) 0.39088(14) 0.70068(19) 0.0178(8) Uani 1 d 1 . . .
H6A H 0.3333 0.3704 0.6646 0.021 Uiso 1 calc 1 R . .
H6B H 0.3241 0.4090 0.7238 0.021 Uiso 1 calc 1 R . .
C11 C 0.2681(5) 0.21988(16) 0.9203(2) 0.0268(9) Uani 1 d 1 . . .
H11 H 0.1872 0.2274 0.9400 0.032 Uiso 1 calc 1 R . .
C18 C 0.0277(4) 0.53884(15) 0.2850(2) 0.0225(9) Uani 1 d 1 . . .
N4 N 0.8391(7) 0.6629(3) 0.4379(3) 0.0224(15) Uani 0.50 d 1 . . .
H4A H 0.7707 0.6394 0.4303 0.027 Uiso 0.50 d 1 GR . .
H4B H 0.8599 0.6722 0.4000 0.027 Uiso 0.50 d 1 GR . .
N3 N 0.0528(9) 0.4904(3) 0.3087(4) 0.0359(19) Uani 0.50 d 1 . . .
H3A H 0.1296 0.4903 0.3416 0.043 Uiso 0.50 d 1 DGR . .
H3B H -0.0239 0.4793 0.3231 0.043 Uiso 0.50 d 1 GR . .
O7 O 0.1568(4) 0.43942(14) 0.4403(3) 0.0666(14) Uani 1 d 1 . . .
H7A H 0.1687 0.4714 0.4491 0.100 Uiso 1 d 1 DG . .
H7B H 0.2345 0.4230 0.4595 0.100 Uiso 1 d 1 G . .
O2AA O 0.5966(18) 0.3734(5) 0.2418(9) 0.137(5) Uani 0.50 d 1 D U .
H2AA H 0.6905 0.3591 0.2494 0.206 Uiso 0.50 d 1 R . .
H2AB H 0.5000 0.3534 0.2500 0.206 Uiso 1 d 2 DRS T P
O0AA O 0.1053(14) 0.4090(4) 0.2900(6) 0.093(3) Uani 0.50 d 1 . . .
H0AA H 0.0808 0.4021 0.3272 0.140 Uiso 0.50 d 1 R . .
H0AB H 0.1965 0.4011 0.2924 0.140 Uiso 0.50 d 1 R . .

loop_
_atom_site_aniso_label
_atom_site_aniso_U_11
_atom_site_aniso_U_22
_atom_site_aniso_U_33
_atom_site_aniso_U_23
_atom_site_aniso_U_13
_atom_site_aniso_U_12
Zn1 0.0189(3) 0.0129(3) 0.0169(3) 0.00026(16) 0.00349(18) 0.00005(17)
O3 0.0224(15) 0.0195(14) 0.0345(17) -0.0024(12) 0.0097(12) -0.0046(12)
O4 0.0419(19) 0.0198(16) 0.052(2) -0.0111(14) 0.0260(16) -0.0090(13)
O6 0.0208(14) 0.0182(14) 0.0250(14) 0.0084(11) 0.0054(11) 0.0010(11)
O1 0.0307(16) 0.0206(15) 0.0226(15) -0.0020(12) 0.0021(12) -0.0004(12)
N2 0.0205(17) 0.0173(17) 0.0212(17) -0.0002(13) 0.0031(13) 0.0018(13)
O5 0.0191(14) 0.0232(15) 0.0313(16) 0.0115(12) 0.0071(12) 0.0020(12)
O2 0.058(2) 0.0294(17) 0.0232(16) 0.0070(14) -0.0058(14) -0.0108(16)
N1 0.0190(17) 0.0155(16) 0.0202(16) 0.0019(13) 0.0037(13) -0.0013(13)
C14 0.0182(19) 0.018(2) 0.0168(18) 0.0031(15) 0.0009(15) -0.0021(15)
C8 0.0195(19) 0.0139(19) 0.021(2) 0.0023(15) 0.0049(15) 0.0040(15)
C21 0.0184(19) 0.023(2) 0.0212(19) -0.0012(16) 0.0067(15) -0.0021(16)
C19 0.022(2) 0.020(2) 0.0181(19) 0.0000(16) 0.0039(15) -0.0024(16)
C17 0.025(2) 0.017(2) 0.022(2) -0.0030(16) 0.0032(16) 0.0002(17)
C10 0.028(2) 0.016(2) 0.032(2) 0.0046(17) 0.0106(18) 0.0055(17)
C12 0.023(2) 0.020(2) 0.026(2) 0.0040(17) 0.0054(17) 0.0033(17)
C7 0.020(3) 0.013(3) 0.018(3) 0.000 0.003(2) 0.000
C15 0.0156(19) 0.029(2) 0.020(2) 0.0017(17) 0.0050(15) 0.0016(17)
C3 0.024(2) 0.0163(19) 0.0170(19) 0.0054(15) 0.0035(15) 0.0021(16)
C20 0.0200(19) 0.0164(19) 0.0169(19) 0.0010(15) 0.0013(15) -0.0024(16)
C22 0.023(2) 0.019(2) 0.0178(19) -0.0011(16) 0.0050(15) -0.0017(17)
C16 0.0154(18) 0.025(2) 0.0188(19) 0.0012(16) 0.0032(15) -0.0003(16)
C13 0.023(2) 0.021(2) 0.031(2) 0.0018(17) 0.0095(17) 0.0050(17)
C4 0.017(2) 0.035(3) 0.050(3) 0.020(2) 0.0100(19) 0.0062(19)
C5 0.019(2) 0.029(2) 0.045(3) 0.017(2) 0.0052(19) -0.0006(18)
C2 0.0186(19) 0.020(2) 0.022(2) 0.0058(16) 0.0039(15) -0.0052(16)
C1 0.0169(19) 0.021(2) 0.023(2) 0.0015(16) 0.0027(16) -0.0016(16)
C6 0.0187(19) 0.0150(18) 0.019(2) 0.0023(15) 0.0023(15) -0.0031(15)
C11 0.027(2) 0.023(2) 0.033(2) 0.0031(18) 0.0122(18) 0.0068(18)
C18 0.021(2) 0.019(2) 0.027(2) 0.0020(17) 0.0050(16) -0.0010(16)
N4 0.022(4) 0.026(4) 0.020(3) -0.004(3) 0.007(3) -0.009(3)
N3 0.031(4) 0.045(5) 0.031(4) 0.010(4) 0.003(3) -0.002(4)
O7 0.036(2) 0.031(2) 0.129(4) -0.015(2) 0.010(2) -0.0065(17)
O2AA 0.138(5) 0.137(5) 0.137(5) 0.0010(10) 0.0284(15) -0.0003(10)
O0AA 0.108(9) 0.079(7) 0.090(8) 0.014(6) 0.015(7) 0.002(6)

loop_
_atom_type_symbol
_atom_type_description
_atom_type_scat_dispersion_real
_atom_type_scat_dispersion_imag
_atom_type_scat_source
C C 0.0033 0.0016 'International Tables Vol C Tables 4.2.6.8 and 6.1.1.4'
H H 0.0000 0.0000 'International Tables Vol C Tables 4.2.6.8 and 6.1.1.4'
N N 0.0061 0.0033 'International Tables Vol C Tables 4.2.6.8 and 6.1.1.4'
O O 0.0106 0.0060 'International Tables Vol C Tables 4.2.6.8 and 6.1.1.4'
Zn Zn 0.2839 1.4301 'International Tables Vol C Tables 4.2.6.8 and 6.1.1.4'

loop_
_geom_angle_atom_site_label_1
_geom_angle_atom_site_label_2
_geom_angle_atom_site_label_3
_geom_angle
_geom_angle_site_symmetry_1
_geom_angle_site_symmetry_3
O3 Zn1 O1 105.14(13) . .
O3 Zn1 N2 94.99(12) . 4_556
O3 Zn1 N1 107.02(13) . .
O1 Zn1 N2 107.34(12) . 4_556
O1 Zn1 N1 126.99(12) . .
N1 Zn1 N2 110.50(13) . 4_556
C19 O3 Zn1 132.7(3) . .
C14 O6 C8 116.8(3) . .
C15 O1 Zn1 113.2(2) . .
C12 N2 Zn1 127.7(3) . 4_546
C12 N2 C11 116.1(3) . .
C11 N2 Zn1 116.2(3) . 4_546
C3 O5 C6 120.0(3) . .
C5 N1 Zn1 118.1(3) . .
C1 N1 Zn1 124.8(3) . .
C1 N1 C5 117.1(3) . .
O6 C14 C10 123.6(3) . .
O6 C14 C13 117.0(3) . .
C10 C14 C13 119.4(4) . .
O6 C8 H8A 110.3 . .
O6 C8 H8B 110.3 . .
O6 C8 C7 107.2(3) . .
H8A C8 H8B 108.5 . .
C7 C8 H8A 110.3 . .
C7 C8 H8B 110.3 . .
C20 C21 H21 118.9 . .
C20 C21 C22 122.1(4) . 7_666
C22 C21 H21 118.9 7_666 .
O3 C19 C20 115.3(3) . .
O4 C19 O3 124.0(4) . .
O4 C19 C20 120.7(4) . .
C17 C17 H17 119.7 2 .
C17 C17 C16 120.5(2) 2 .
C16 C17 H17 119.7 . .
C14 C10 H10 121.1 . .
C11 C10 C14 117.9(4) . .
C11 C10 H10 121.0 . .
N2 C12 H12 118.3 . .
N2 C12 C13 123.4(4) . .
C13 C12 H12 118.3 . .
C8 C7 C8 112.4(4) 2_656 .
C8 C7 C6 109.6(2) 2_656 .
C8 C7 C6 108.0(2) . .
C8 C7 C6 109.6(2) . 2_656
C8 C7 C6 108.0(2) 2_656 2_656
C6 C7 C6 109.3(4) . 2_656
O1 C15 C16 116.5(3) . .
O2 C15 O1 123.1(4) . .
O2 C15 C16 120.4(4) . .
O5 C3 C4 115.4(4) . .
O5 C3 C2 126.0(4) . .
C2 C3 C4 118.6(4) . .
C21 C20 C19 119.6(4) . .
C21 C20 C22 119.3(3) . .
C22 C20 C19 121.1(3) . .
C21 C22 C20 118.6(3) 7_666 .
N4 C22 C21 117.4(4) . 7_666
N4 C22 C20 124.0(4) . .
C17 C16 C15 120.6(4) . .
C18 C16 C17 119.6(4) . .
C18 C16 C15 119.8(4) . .
C14 C13 H13 120.6 . .
C12 C13 C14 118.8(4) . .
C12 C13 H13 120.6 . .
C3 C4 H4 120.5 . .
C5 C4 C3 118.9(4) . .
C5 C4 H4 120.5 . .
N1 C5 C4 123.2(4) . .
N1 C5 H5 118.4 . .
C4 C5 H5 118.4 . .
C3 C2 H2 120.8 . .
C1 C2 C3 118.4(4) . .
C1 C2 H2 120.8 . .
N1 C1 C2 123.8(4) . .
N1 C1 H1 118.1 . .
C2 C1 H1 118.1 . .
O5 C6 C7 104.8(3) . .
O5 C6 H6A 110.8 . .
O5 C6 H6B 110.8 . .
C7 C6 H6A 110.8 . .
C7 C6 H6B 110.8 . .
H6A C6 H6B 108.9 . .
N2 C11 C10 124.4(4) . .
N2 C11 H11 117.8 . .
C10 C11 H11 117.8 . .
C16 C18 C18 119.9(2) . 2
N3 C18 C16 128.9(5) . .
N3 C18 C18 111.1(4) . 2
C22 N4 H4A 110.4 . .
C22 N4 H4B 108.8 . .
H4A N4 H4B 108.8 . .
C18 N3 H3A 109.3 . .
C18 N3 H3B 110.0 . .
H3A N3 H3B 109.1 . .
H7A O7 H7B 109.5 . .
H2AA O2AA H2AB 123.6 . .
H0AA O0AA H0AB 109.5 . .

loop_
_geom_bond_atom_site_label_1
_geom_bond_atom_site_label_2
_geom_bond_distance
_geom_bond_site_symmetry_2
Zn1 O3 1.955(3) .
Zn1 O1 1.957(3) .
Zn1 N2 2.048(3) 4_556
Zn1 N1 2.005(3) .
O3 C19 1.273(5) .
O4 C19 1.244(5) .
O6 C14 1.359(5) .
O6 C8 1.443(4) .
O1 C15 1.281(5) .
N2 Zn1 2.048(3) 4_546
N2 C12 1.353(5) .
N2 C11 1.355(5) .
O5 C3 1.341(5) .
O5 C6 1.436(5) .
O2 C15 1.233(5) .
N1 C5 1.354(5) .
N1 C1 1.335(5) .
C14 C10 1.379(6) .
C14 C13 1.391(5) .
C8 H8A 0.9700 .
C8 H8B 0.9700 .
C8 C7 1.521(5) .
C21 H21 0.9300 .
C21 C20 1.394(5) .
C21 C22 1.398(5) 7_666
C19 C20 1.499(5) .
C17 C17 1.376(8) 2
C17 H17 0.9300 .
C17 C16 1.411(6) .
C10 H10 0.9300 .
C10 C11 1.376(6) .
C12 H12 0.9300 .
C12 C13 1.372(6) .
C7 C8 1.521(5) 2_656
C7 C6 1.539(5) 2_656
C7 C6 1.539(5) .
C15 C16 1.503(5) .
C3 C4 1.394(6) .
C3 C2 1.389(6) .
C20 C22 1.406(6) .
C22 C21 1.398(5) 7_666
C22 N4 1.378(8) .
C16 C18 1.405(6) .
C13 H13 0.9300 .
C4 H4 0.9300 .
C4 C5 1.370(6) .
C5 H5 0.9300 .
C2 H2 0.9300 .
C2 C1 1.382(5) .
C1 H1 0.9300 .
C6 H6A 0.9700 .
C6 H6B 0.9700 .
C11 H11 0.9300 .
C18 C18 1.409(8) 2
C18 N3 1.348(9) .
N4 H4A 0.8647 .
N4 H4B 0.8643 .
N3 H3A 0.8623 .
N3 H3B 0.8631 .
O7 H7A 0.8506 .
O7 H7B 0.8501 .
O2AA H2AA 0.9186 .
O2AA H2AB 1.0662 .
O0AA H0AA 0.8504 .
O0AA H0AB 0.8502 .

loop_
_geom_torsion_atom_site_label_1
_geom_torsion_atom_site_label_2
_geom_torsion_atom_site_label_3
_geom_torsion_atom_site_label_4
_geom_torsion
_geom_torsion_site_symmetry_1
_geom_torsion_site_symmetry_4
Zn1 O3 C19 O4 -17.3(6) . .
Zn1 O3 C19 C20 163.3(3) . .
Zn1 O1 C15 O2 8.9(5) . .
Zn1 O1 C15 C16 -171.1(3) . .
Zn1 N2 C12 C13 179.1(3) 4_546 .
Zn1 N2 C11 C10 -178.6(3) 4_546 .
Zn1 N1 C5 C4 179.3(4) . .
Zn1 N1 C1 C2 -179.0(3) . .
O3 Zn1 O1 C15 135.6(3) . .
O3 Zn1 N1 C5 -14.5(3) . .
O3 Zn1 N1 C1 166.0(3) . .
O3 C19 C20 C21 5.1(5) . .
O3 C19 C20 C22 -174.0(4) . .
O4 C19 C20 C21 -174.3(4) . .
O4 C19 C20 C22 6.6(6) . .
O6 C14 C10 C11 -178.7(4) . .
O6 C14 C13 C12 179.2(4) . .
O6 C8 C7 C8 42.35(19) . 2_656
O6 C8 C7 C6 163.4(3) . .
O6 C8 C7 C6 -77.7(4) . 2_656
O1 Zn1 O3 C19 -67.3(4) . .
O1 Zn1 N1 C5 110.5(3) . .
O1 Zn1 N1 C1 -69.0(4) . .
O1 C15 C16 C17 -13.4(5) . .
O1 C15 C16 C18 166.0(4) . .
N2 Zn1 O3 C19 -176.8(4) 4_556 .
N2 Zn1 O1 C15 -124.1(3) 4_556 .
N2 Zn1 N1 C5 -116.7(3) 4_556 .
N2 Zn1 N1 C1 63.8(3) 4_556 .
N2 C12 C13 C14 0.5(6) . .
O5 C3 C4 C5 -178.7(4) . .
O5 C3 C2 C1 179.0(4) . .
O2 C15 C16 C17 166.5(4) . .
O2 C15 C16 C18 -14.1(6) . .
N1 Zn1 O3 C19 70.0(4) . .
N1 Zn1 O1 C15 9.9(3) . .
C14 O6 C8 C7 -178.7(3) . .
C14 C10 C11 N2 -1.3(7) . .
C8 O6 C14 C10 -22.8(5) . .
C8 O6 C14 C13 158.4(3) . .
C8 C7 C6 O5 170.2(3) . .
C8 C7 C6 O5 -67.1(4) 2_656 .
C21 C20 C22 C21 -1.1(6) . 7_666
C21 C20 C22 N4 176.4(5) . .
C19 C20 C22 C21 178.0(3) . 7_666
C19 C20 C22 N4 -4.5(7) . .
C17 C17 C16 C15 179.4(5) 2 .
C17 C17 C16 C18 -0.1(7) 2 .
C17 C16 C18 C18 0.1(7) . 2
C17 C16 C18 N3 176.9(6) . .
C10 C14 C13 C12 0.3(6) . .
C12 N2 C11 C10 2.0(6) . .
C15 C16 C18 C18 -179.3(4) . 2
C15 C16 C18 N3 -2.5(7) . .
C3 O5 C6 C7 -168.6(3) . .
C3 C4 C5 N1 -0.2(8) . .
C3 C2 C1 N1 -0.4(6) . .
C22 C21 C20 C19 -177.9(3) 7_666 .
C22 C21 C20 C22 1.1(6) 7_666 .
C13 C14 C10 C11 0.1(6) . .
C4 C3 C2 C1 -1.0(6) . .
C5 N1 C1 C2 1.5(6) . .
C2 C3 C4 C5 1.2(7) . .
C1 N1 C5 C4 -1.2(7) . .
C6 O5 C3 C4 176.9(4) . .
C6 O5 C3 C2 -3.1(6) . .
C6 C7 C6 O5 51.0(2) 2_656 .
C11 N2 C12 C13 -1.5(6) . .
